data_7034997
loop_
_publ_author_name
'Zhang, Min'
'Liang, Zhenhua'
'Ling, Jun'
'Ni, Xufeng'
'Shen, Zhiquan'

_publ_section_title
;
 Carbon bridged triphenolate lanthanide complexes: synthesis,
 characterization, DFT studies and catalytic activities for isoprene
 polymerization.
;
_journal_issue 24
_journal_name_full 'Dalton transactions (Cambridge, England : 2003)'
_journal_page_first 11182
_journal_page_last 11190
_journal_paper_doi 10.1039/c5dt01241d
_journal_volume 44
_journal_year 2015
_chemical_formula_moiety 'C102 H154 Nd2 O10, 4(C4 H8 O)'
_chemical_formula_sum 'C118 H186 Nd2 O14'
_chemical_formula_weight 2117.15
_chemical_name_systematic
; 
 ? 
;
_space_group_IT_number 14
_symmetry_cell_setting monoclinic
_symmetry_space_group_name_Hall '-P 2ybc'
_symmetry_space_group_name_H-M 'P 1 21/c 1'
_atom_sites_solution_hydrogens geom
_atom_sites_solution_primary direct
_atom_sites_solution_secondary difmap
_audit_creation_method SHELXL-97
_audit_update_record
;
2013-10-29 deposited with the CCDC.
2015-04-30 downloaded from the CCDC.
;
_cell_angle_alpha 90.00
_cell_angle_beta 122.730(2)
_cell_angle_gamma 90.00
_cell_formula_units_Z 2
_cell_length_a 14.0035(4)
_cell_length_b 19.2561(7)
_cell_length_c 24.5571(6)
_cell_measurement_reflns_used 8140
_cell_measurement_temperature 406(2)
_cell_measurement_theta_max 29.5196
_cell_measurement_theta_min 3.0345
_cell_volume 5570.5(3)
_computing_cell_refinement 'CrysAlis PRO (Agilent Technologies, 2011)'
_computing_data_collection 'CrysAlis PRO'
_computing_data_reduction 'CrysAlis PRO'
_computing_molecular_graphics 'OLEX2 (Dolomanov et al., 2009)'
_computing_publication_material OLEX2
_computing_structure_refinement 'SHELXL-97 (Sheldrick, 2008)'
_computing_structure_solution 'SHELXS-97 (Sheldrick, 2008)'
_diffrn_ambient_temperature 406(2)
_diffrn_detector_area_resol_mean 10.3592
_diffrn_measured_fraction_theta_full 0.997
_diffrn_measured_fraction_theta_max 0.997
_diffrn_measurement_device_type 'Xcalibur, Atlas, Gemini ultra'
_diffrn_measurement_method '\w scans'
_diffrn_radiation_monochromator graphite
_diffrn_radiation_source 'fine-focus sealed tube'
_diffrn_radiation_type MoK\a
_diffrn_radiation_wavelength 0.71073
_diffrn_reflns_av_R_equivalents 0.0262
_diffrn_reflns_av_sigmaI/netI 0.0396
_diffrn_reflns_limit_h_max 16
_diffrn_reflns_limit_h_min -14
_diffrn_reflns_limit_k_max 23
_diffrn_reflns_limit_k_min -19
_diffrn_reflns_limit_l_max 23
_diffrn_reflns_limit_l_min -29
_diffrn_reflns_number 22824
_diffrn_reflns_theta_full 25.35
_diffrn_reflns_theta_max 25.35
_diffrn_reflns_theta_min 3.22
_exptl_absorpt_coefficient_mu 0.981
_exptl_absorpt_correction_T_max 0.6950
_exptl_absorpt_correction_T_min 0.6665
_exptl_absorpt_correction_type multi-scan
_exptl_absorpt_process_details
;
CrysAlis PRO (Agilent Technologies, 2011) 
;
_exptl_crystal_colour colorless
_exptl_crystal_density_diffrn 1.262
_exptl_crystal_density_method 'not measured'
_exptl_crystal_description purple
_exptl_crystal_F_000 2252
_exptl_crystal_size_max 0.45
_exptl_crystal_size_mid 0.43
_exptl_crystal_size_min 0.40
_refine_diff_density_max 1.089
_refine_diff_density_min -0.745
_refine_diff_density_rms 0.086
_refine_ls_extinction_method none
_refine_ls_goodness_of_fit_ref 1.069
_refine_ls_hydrogen_treatment constr
_refine_ls_matrix_type full
_refine_ls_number_parameters 622
_refine_ls_number_reflns 10160
_refine_ls_number_restraints 36
_refine_ls_restrained_S_all 1.080
_refine_ls_R_factor_all 0.0479
_refine_ls_R_factor_gt 0.0339
_refine_ls_shift/su_max 0.001
_refine_ls_shift/su_mean 0.000
_refine_ls_structure_factor_coef Fsqd
_refine_ls_weighting_details 'calc w=1/[\s^2^(Fo^2^)+(0.0250P)^2^+10.4614P] where P=(Fo^2^+2Fc^2^)/3'
_refine_ls_weighting_scheme calc
_refine_ls_wR_factor_gt 0.0738
_refine_ls_wR_factor_ref 0.0826
_reflns_number_gt 8417
_reflns_number_total 10160
_reflns_threshold_expression >2sigma(I)
_cod_data_source_file c5dt01241d1.cif
_cod_data_source_block 120105_tamnd
_cod_depositor_comments 'Adding full bibliography for 7034997--7035000.cif.'
_cod_original_sg_symbol_H-M 'P 21/c'
_cod_database_code 7034997

loop_
_symmetry_equiv_pos_as_xyz
'x, y, z'
'-x, y+1/2, -z+1/2'
'-x, -y, -z'
'x, -y-1/2, z-1/2'

loop_
_atom_site_label
_atom_site_type_symbol
_atom_site_fract_x
_atom_site_fract_y
_atom_site_fract_z
_atom_site_U_iso_or_equiv
_atom_site_adp_type
_atom_site_occupancy
_atom_site_symmetry_multiplicity
_atom_site_calc_flag
_atom_site_refinement_flags
Nd1 Nd 0.623331(14) -0.054320(8) 0.067745(8) 0.01525(6) Uani 1 1 d .
O1 O 0.44691(17) -0.00091(11) 0.03498(10) 0.0157(4) Uani 1 1 d .
O2 O 0.74810(17) 0.02777(11) 0.13442(10) 0.0184(5) Uani 1 1 d .
O3 O 0.45499(17) 0.15566(10) -0.02515(10) 0.0172(5) Uani 1 1 d .
O4 O 0.80184(19) -0.12534(12) 0.09576(11) 0.0263(5) Uani 1 1 d .
O5 O 0.6241(2) -0.08407(13) 0.16715(11) 0.0281(5) Uani 1 1 d .
O6 O 0.0308(3) 0.31620(18) 0.16119(18) 0.0742(11) Uani 1 1 d .
O7 O 0.2510(7) 0.3713(4) 0.0087(4) 0.188(3) Uani 1 1 d .
C1 C 0.4014(2) 0.03487(15) 0.06400(14) 0.0140(6) Uani 1 1 d .
C2 C 0.3037(3) 0.01206(16) 0.06249(15) 0.0172(7) Uani 1 1 d .
C3 C 0.2644(3) 0.05451(17) 0.09228(15) 0.0195(7) Uani 1 1 d .
H3 H 0.2018 0.0392 0.0927 0.023 Uiso 1 1 calc R
C4 C 0.3115(3) 0.11798(17) 0.12132(15) 0.0197(7) Uani 1 1 d .
C5 C 0.4054(3) 0.13912(16) 0.12081(15) 0.0179(7) Uani 1 1 d .
H5 H 0.4374 0.1822 0.1382 0.022 Uiso 1 1 calc R
C6 C 0.4537(2) 0.09819(15) 0.09523(14) 0.0141(6) Uani 1 1 d .
C7 C 0.5657(2) 0.12097(15) 0.10447(14) 0.0142(6) Uani 1 1 d .
H7 H 0.5766 0.0923 0.0753 0.017 Uiso 1 1 calc R
C8 C 0.5602(2) 0.19606(15) 0.08337(14) 0.0139(6) Uani 1 1 d .
C9 C 0.5026(3) 0.20905(16) 0.01588(15) 0.0171(7) Uani 1 1 d .
C10 C 0.4988(3) 0.27774(16) -0.00574(15) 0.0184(7) Uani 1 1 d .
C11 C 0.5454(3) 0.33068(16) 0.04053(16) 0.0204(7) Uani 1 1 d .
H11 H 0.5412 0.3760 0.0263 0.025 Uiso 1 1 calc R
C12 C 0.5975(3) 0.31930(16) 0.10641(16) 0.0202(7) Uani 1 1 d .
C13 C 0.6051(3) 0.25079(16) 0.12652(15) 0.0187(7) Uani 1 1 d .
H13 H 0.6417 0.2416 0.1706 0.022 Uiso 1 1 calc R
C14 C 0.6666(2) 0.10593(15) 0.17321(14) 0.0150(6) Uani 1 1 d .
C15 C 0.6693(3) 0.13157(16) 0.22698(15) 0.0185(7) Uani 1 1 d .
H15 H 0.6041 0.1521 0.2209 0.022 Uiso 1 1 calc R
C16 C 0.7652(3) 0.12790(16) 0.28956(15) 0.0201(7) Uani 1 1 d .
C17 C 0.8622(3) 0.10190(17) 0.29529(15) 0.0204(7) Uani 1 1 d .
H17 H 0.9294 0.1031 0.3359 0.024 Uiso 1 1 calc R
C18 C 0.8653(3) 0.07382(16) 0.24370(15) 0.0179(7) Uani 1 1 d .
C19 C 0.7622(2) 0.06814(15) 0.18263(14) 0.0152(6) Uani 1 1 d .
C20 C 0.2344(3) -0.05429(17) 0.02985(16) 0.0222(7) Uani 1 1 d .
C21 C 0.2889(3) -0.10631(19) 0.0077(2) 0.0385(10) Uani 1 1 d .
H21A H 0.2448 -0.1483 -0.0064 0.058 Uiso 1 1 calc R
H21B H 0.3646 -0.1165 0.0430 0.058 Uiso 1 1 calc R
H21C H 0.2914 -0.0868 -0.0275 0.058 Uiso 1 1 calc R
C22 C 0.2099(4) -0.0932(2) 0.07570(19) 0.0384(10) Uani 1 1 d .
H22A H 0.1656 -0.1340 0.0544 0.058 Uiso 1 1 calc R
H22B H 0.1685 -0.0635 0.0872 0.058 Uiso 1 1 calc R
H22C H 0.2802 -0.1066 0.1141 0.058 Uiso 1 1 calc R
C23 C 0.1201(3) -0.0325(2) -0.03006(18) 0.0373(9) Uani 1 1 d .
H23A H 0.1331 -0.0073 -0.0592 0.056 Uiso 1 1 calc R
H23B H 0.0803 -0.0033 -0.0170 0.056 Uiso 1 1 calc R
H23C H 0.0755 -0.0730 -0.0514 0.056 Uiso 1 1 calc R
C24 C 0.2604(3) 0.16056(19) 0.15223(18) 0.0291(8) Uani 1 1 d .
C25 C 0.1399(4) 0.1820(3) 0.1008(3) 0.0682(16) Uani 1 1 d .
H25A H 0.1414 0.2136 0.0710 0.102 Uiso 1 1 calc R
H25B H 0.1055 0.2044 0.1210 0.102 Uiso 1 1 calc R
H25C H 0.0965 0.1416 0.0778 0.102 Uiso 1 1 calc R
C26 C 0.3293(4) 0.2255(2) 0.1861(3) 0.0552(13) Uani 1 1 d .
H26A H 0.4055 0.2125 0.2189 0.083 Uiso 1 1 calc R
H26B H 0.2953 0.2497 0.2056 0.083 Uiso 1 1 calc R
H26C H 0.3305 0.2551 0.1551 0.083 Uiso 1 1 calc R
C27 C 0.2583(5) 0.1158(3) 0.2033(3) 0.0701(17) Uani 1 1 d .
H27A H 0.2128 0.0752 0.1830 0.105 Uiso 1 1 calc R
H27B H 0.2265 0.1421 0.2229 0.105 Uiso 1 1 calc R
H27C H 0.3342 0.1020 0.2359 0.105 Uiso 1 1 calc R
C28 C 0.4459(3) 0.29478(17) -0.07798(16) 0.0242(7) Uani 1 1 d .
C29 C 0.4552(4) 0.37233(18) -0.08927(19) 0.0355(9) Uani 1 1 d .
H29A H 0.4164 0.3992 -0.0741 0.053 Uiso 1 1 calc R
H29B H 0.4214 0.3806 -0.1347 0.053 Uiso 1 1 calc R
H29C H 0.5338 0.3856 -0.0661 0.053 Uiso 1 1 calc R
C30 C 0.3198(3) 0.27616(19) -0.11725(17) 0.0307(8) Uani 1 1 d .
H30A H 0.3107 0.2279 -0.1111 0.046 Uiso 1 1 calc R
H30B H 0.2889 0.2848 -0.1623 0.046 Uiso 1 1 calc R
H30C H 0.2805 0.3040 -0.1030 0.046 Uiso 1 1 calc R
C31 C 0.5078(3) 0.25396(19) -0.10363(18) 0.0320(9) Uani 1 1 d .
H31A H 0.5872 0.2653 -0.0784 0.048 Uiso 1 1 calc R
H31B H 0.4767 0.2660 -0.1481 0.048 Uiso 1 1 calc R
H31C H 0.4983 0.2051 -0.1004 0.048 Uiso 1 1 calc R
C32 C 0.6430(3) 0.37809(17) 0.15678(17) 0.0258(8) Uani 1 1 d .
C33 C 0.7653(3) 0.36282(19) 0.21231(18) 0.0346(9) Uani 1 1 d .
H33A H 0.8134 0.3607 0.1957 0.052 Uiso 1 1 calc R
H33B H 0.7677 0.3192 0.2319 0.052 Uiso 1 1 calc R
H33C H 0.7912 0.3991 0.2441 0.052 Uiso 1 1 calc R
C34 C 0.6425(4) 0.44816(18) 0.1278(2) 0.0386(9) Uani 1 1 d .
H34A H 0.6737 0.4829 0.1612 0.058 Uiso 1 1 calc R
H34B H 0.5661 0.4604 0.0948 0.058 Uiso 1 1 calc R
H34C H 0.6877 0.4453 0.1093 0.058 Uiso 1 1 calc R
C35 C 0.5687(4) 0.3835(2) 0.1849(2) 0.0431(10) Uani 1 1 d .
H35A H 0.5963 0.4204 0.2162 0.065 Uiso 1 1 calc R
H35B H 0.5715 0.3405 0.2055 0.065 Uiso 1 1 calc R
H35C H 0.4917 0.3931 0.1507 0.065 Uiso 1 1 calc R
C36 C 0.7591(3) 0.15314(19) 0.34689(16) 0.0270(8) Uani 1 1 d .
C37 C 0.7251(4) 0.2295(2) 0.3383(2) 0.0416(10) Uani 1 1 d .
H37A H 0.7800 0.2567 0.3357 0.062 Uiso 1 1 calc R
H37B H 0.7221 0.2447 0.3746 0.062 Uiso 1 1 calc R
H37C H 0.6518 0.2352 0.2992 0.062 Uiso 1 1 calc R
C38 C 0.6705(3) 0.1103(2) 0.35032(19) 0.0363(9) Uani 1 1 d .
H38A H 0.5977 0.1160 0.3109 0.054 Uiso 1 1 calc R
H38B H 0.6666 0.1259 0.3862 0.054 Uiso 1 1 calc R
H38C H 0.6917 0.0622 0.3560 0.054 Uiso 1 1 calc R
C39 C 0.8730(3) 0.1447(3) 0.41121(18) 0.0469(11) Uani 1 1 d .
H39A H 0.8941 0.0965 0.4180 0.070 Uiso 1 1 calc R
H39B H 0.8663 0.1611 0.4459 0.070 Uiso 1 1 calc R
H39C H 0.9301 0.1711 0.4101 0.070 Uiso 1 1 calc R
C40 C 0.9828(3) 0.05000(18) 0.25910(16) 0.0236(7) Uani 1 1 d .
C41 C 0.9881(3) 0.0411(2) 0.19891(18) 0.0384(10) Uani 1 1 d .
H41A H 0.9364 0.0052 0.1720 0.058 Uiso 1 1 calc R
H41B H 1.0639 0.0286 0.2118 0.058 Uiso 1 1 calc R
H41C H 0.9674 0.0840 0.1752 0.058 Uiso 1 1 calc R
C42 C 1.0191(3) -0.0169(2) 0.29863(19) 0.0369(9) Uani 1 1 d .
H42A H 1.0152 -0.0107 0.3362 0.055 Uiso 1 1 calc R
H42B H 1.0955 -0.0281 0.3119 0.055 Uiso 1 1 calc R
H42C H 0.9693 -0.0540 0.2727 0.055 Uiso 1 1 calc R
C43 C 1.0724(3) 0.1055(2) 0.3006(2) 0.0386(10) Uani 1 1 d .
H43A H 1.0474 0.1499 0.2798 0.058 Uiso 1 1 calc R
H43B H 1.1432 0.0936 0.3054 0.058 Uiso 1 1 calc R
H43C H 1.0826 0.1076 0.3425 0.058 Uiso 1 1 calc R
C44 C 0.7948(3) -0.1647(2) 0.04297(17) 0.0307(8) Uani 1 1 d U
H44A H 0.7742 -0.1346 0.0065 0.037 Uiso 1 1 calc R
H44B H 0.7387 -0.2014 0.0286 0.037 Uiso 1 1 calc R
C45 C 0.9108(4) -0.1945(3) 0.0705(2) 0.0671(14) Uani 1 1 d U
H45A H 0.9057 -0.2409 0.0538 0.081 Uiso 1 1 calc R
H45B H 0.9543 -0.1657 0.0592 0.081 Uiso 1 1 calc R
C46 C 0.9626(4) -0.1963(4) 0.1378(2) 0.0840(17) Uani 1 1 d U
H46A H 1.0420 -0.1838 0.1591 0.101 Uiso 1 1 calc R
H46B H 0.9580 -0.2428 0.1514 0.101 Uiso 1 1 calc R
C47 C 0.9040(3) -0.1473(3) 0.1555(2) 0.0486(11) Uani 1 1 d U
H47A H 0.8847 -0.1694 0.1838 0.058 Uiso 1 1 calc R
H47B H 0.9522 -0.1076 0.1779 0.058 Uiso 1 1 calc R
C48 C 0.7329(3) -0.1056(2) 0.22234(17) 0.0331(9) Uani 1 1 d .
H48A H 0.7944 -0.0854 0.2203 0.040 Uiso 1 1 calc R
H48B H 0.7400 -0.1558 0.2234 0.040 Uiso 1 1 calc R
C49 C 0.7361(3) -0.0801(2) 0.28082(18) 0.0378(9) Uani 1 1 d .
H49A H 0.7803 -0.1109 0.3174 0.045 Uiso 1 1 calc R
H49B H 0.7675 -0.0336 0.2926 0.045 Uiso 1 1 calc R
C50 C 0.6144(4) -0.0807(3) 0.2591(2) 0.0553(13) Uani 1 1 d .
H50A H 0.5933 -0.1256 0.2672 0.066 Uiso 1 1 calc R
H50B H 0.5994 -0.0454 0.2818 0.066 Uiso 1 1 calc R
C51 C 0.5517(4) -0.0662(3) 0.1904(2) 0.0503(12) Uani 1 1 d .
H51A H 0.5313 -0.0174 0.1826 0.060 Uiso 1 1 calc R
H51B H 0.4826 -0.0935 0.1681 0.060 Uiso 1 1 calc R
C52 C -0.0190(5) 0.2658(3) 0.1790(2) 0.0623(14) Uani 1 1 d .
H52A H -0.0351 0.2849 0.2098 0.075 Uiso 1 1 calc R
H52B H 0.0317 0.2265 0.1989 0.075 Uiso 1 1 calc R
C53 C -0.1241(5) 0.2441(4) 0.1201(3) 0.084(2) Uani 1 1 d .
H53A H -0.1140 0.1997 0.1051 0.101 Uiso 1 1 calc R
H53B H -0.1849 0.2397 0.1278 0.101 Uiso 1 1 calc R
C54 C -0.1491(5) 0.2974(5) 0.0738(3) 0.125(3) Uani 1 1 d .
H54A H -0.2079 0.3279 0.0696 0.150 Uiso 1 1 calc R
H54B H -0.1753 0.2772 0.0318 0.150 Uiso 1 1 calc R
C55 C -0.0433(6) 0.3365(3) 0.0975(3) 0.085(2) Uani 1 1 d .
H55A H -0.0118 0.3258 0.0718 0.102 Uiso 1 1 calc R
H55B H -0.0575 0.3860 0.0952 0.102 Uiso 1 1 calc R
C56 C 0.1995(7) 0.3747(4) 0.0447(4) 0.098(2) Uani 1 1 d .
H56A H 0.1392 0.3405 0.0282 0.117 Uiso 1 1 calc R
H56B H 0.2553 0.3637 0.0896 0.117 Uiso 1 1 calc R
C57 C 0.1563(6) 0.4386(4) 0.0410(3) 0.094(2) Uani 1 1 d .
H57A H 0.1972 0.4605 0.0833 0.113 Uiso 1 1 calc R
H57B H 0.0771 0.4347 0.0270 0.113 Uiso 1 1 calc R
C58 C 0.1663(8) 0.4797(4) -0.0041(3) 0.111(3) Uani 1 1 d .
H58A H 0.1819 0.5279 0.0095 0.133 Uiso 1 1 calc R
H58B H 0.0978 0.4772 -0.0471 0.133 Uiso 1 1 calc R
C59 C 0.2679(7) 0.4458(5) -0.0026(4) 0.122(3) Uani 1 1 d .
H59A H 0.2629 0.4517 -0.0433 0.146 Uiso 1 1 calc R
H59B H 0.3400 0.4639 0.0325 0.146 Uiso 1 1 calc R

loop_
_atom_site_aniso_label
_atom_site_aniso_U_11
_atom_site_aniso_U_22
_atom_site_aniso_U_33
_atom_site_aniso_U_23
_atom_site_aniso_U_13
_atom_site_aniso_U_12
Nd1 0.01598(9) 0.01497(9) 0.01427(9) -0.00098(7) 0.00783(7) 0.00111(7)
O1 0.0179(11) 0.0159(11) 0.0155(11) -0.0020(9) 0.0104(9) 0.0007(9)
O2 0.0165(11) 0.0196(11) 0.0168(11) -0.0034(9) 0.0075(9) 0.0016(9)
O3 0.0210(11) 0.0135(11) 0.0179(11) -0.0014(9) 0.0110(10) -0.0001(9)
O4 0.0237(12) 0.0250(13) 0.0266(13) -0.0032(10) 0.0113(11) 0.0043(10)
O5 0.0279(13) 0.0388(14) 0.0186(12) 0.0020(11) 0.0132(11) 0.0004(11)
O6 0.064(2) 0.057(2) 0.059(2) -0.0060(18) 0.0049(19) -0.0109(19)
O7 0.209(8) 0.189(8) 0.217(8) -0.007(6) 0.150(7) 0.003(6)
C1 0.0157(15) 0.0153(15) 0.0139(15) 0.0018(12) 0.0098(13) 0.0036(12)
C2 0.0180(16) 0.0165(16) 0.0166(16) 0.0007(12) 0.0091(14) -0.0011(13)
C3 0.0179(16) 0.0254(17) 0.0204(16) -0.0020(14) 0.0138(14) -0.0031(14)
C4 0.0196(16) 0.0227(17) 0.0216(17) -0.0039(13) 0.0142(14) 0.0005(14)
C5 0.0189(16) 0.0166(16) 0.0175(16) -0.0014(13) 0.0092(14) -0.0006(13)
C6 0.0164(15) 0.0146(15) 0.0117(15) 0.0025(12) 0.0079(13) 0.0017(12)
C7 0.0157(15) 0.0131(15) 0.0144(15) -0.0006(12) 0.0085(13) 0.0015(12)
C8 0.0107(14) 0.0156(15) 0.0188(16) 0.0009(12) 0.0101(13) 0.0014(12)
C9 0.0162(15) 0.0179(16) 0.0223(17) 0.0003(13) 0.0137(14) 0.0014(13)
C10 0.0185(16) 0.0176(16) 0.0226(17) 0.0044(13) 0.0134(14) 0.0023(13)
C11 0.0215(16) 0.0119(15) 0.0287(18) 0.0021(13) 0.0141(15) 0.0006(13)
C12 0.0164(16) 0.0175(16) 0.0269(18) -0.0040(14) 0.0119(14) -0.0015(13)
C13 0.0172(16) 0.0202(17) 0.0188(16) 0.0011(13) 0.0099(14) 0.0007(13)
C14 0.0163(15) 0.0117(14) 0.0176(16) -0.0012(12) 0.0096(13) -0.0043(12)
C15 0.0206(16) 0.0171(16) 0.0212(17) 0.0002(13) 0.0136(14) 0.0008(13)
C16 0.0254(17) 0.0198(17) 0.0160(16) -0.0013(13) 0.0118(14) -0.0017(14)
C17 0.0183(16) 0.0239(17) 0.0139(16) -0.0004(13) 0.0054(13) -0.0040(14)
C18 0.0185(16) 0.0182(16) 0.0159(16) -0.0008(12) 0.0087(14) 0.0020(13)
C19 0.0154(15) 0.0150(16) 0.0153(16) 0.0021(12) 0.0083(13) -0.0002(12)
C20 0.0230(17) 0.0200(17) 0.0260(18) -0.0057(14) 0.0147(15) -0.0057(14)
C21 0.042(2) 0.0227(19) 0.064(3) -0.0190(19) 0.037(2) -0.0141(18)
C22 0.055(3) 0.029(2) 0.039(2) -0.0032(17) 0.030(2) -0.0159(19)
C23 0.027(2) 0.041(2) 0.031(2) -0.0072(18) 0.0072(17) -0.0123(17)
C24 0.0290(19) 0.032(2) 0.038(2) -0.0130(17) 0.0255(18) -0.0025(16)
C25 0.037(2) 0.092(4) 0.075(4) -0.038(3) 0.029(3) 0.015(3)
C26 0.060(3) 0.052(3) 0.081(4) -0.035(3) 0.056(3) -0.012(2)
C27 0.124(5) 0.058(3) 0.083(4) -0.015(3) 0.092(4) -0.006(3)
C28 0.0325(19) 0.0193(17) 0.0210(18) 0.0055(14) 0.0146(16) 0.0037(15)
C29 0.056(3) 0.0204(18) 0.032(2) 0.0089(16) 0.026(2) -0.0003(18)
C30 0.035(2) 0.028(2) 0.0241(19) 0.0094(15) 0.0132(17) 0.0047(17)
C31 0.043(2) 0.033(2) 0.031(2) 0.0071(16) 0.0270(19) 0.0022(18)
C32 0.0282(19) 0.0173(17) 0.031(2) -0.0070(14) 0.0151(16) -0.0053(15)
C33 0.035(2) 0.0216(18) 0.033(2) -0.0067(16) 0.0093(18) -0.0079(16)
C34 0.045(2) 0.0181(18) 0.041(2) -0.0051(17) 0.016(2) -0.0031(17)
C35 0.050(3) 0.038(2) 0.051(3) -0.021(2) 0.034(2) -0.007(2)
C36 0.0308(19) 0.033(2) 0.0193(18) -0.0053(15) 0.0151(16) -0.0016(16)
C37 0.064(3) 0.036(2) 0.038(2) -0.0138(18) 0.036(2) -0.009(2)
C38 0.046(2) 0.043(2) 0.031(2) -0.0024(18) 0.028(2) -0.0035(19)
C39 0.041(2) 0.079(3) 0.018(2) -0.012(2) 0.0147(18) -0.002(2)
C40 0.0181(16) 0.0290(18) 0.0212(17) -0.0004(15) 0.0090(14) -0.0002(15)
C41 0.0212(18) 0.066(3) 0.029(2) -0.0005(19) 0.0139(17) 0.0025(19)
C42 0.031(2) 0.038(2) 0.041(2) 0.0047(18) 0.0187(19) 0.0099(18)
C43 0.0207(18) 0.047(2) 0.042(2) -0.0122(19) 0.0127(18) -0.0096(18)
C44 0.0295(18) 0.038(2) 0.0239(18) -0.0003(15) 0.0140(15) 0.0105(16)
C45 0.044(2) 0.102(3) 0.043(2) -0.015(2) 0.015(2) 0.036(2)
C46 0.052(3) 0.123(4) 0.046(3) -0.014(3) 0.007(2) 0.052(3)
C47 0.029(2) 0.068(3) 0.032(2) -0.017(2) 0.0051(17) 0.013(2)
C48 0.029(2) 0.043(2) 0.025(2) 0.0062(17) 0.0133(17) 0.0059(17)
C49 0.038(2) 0.052(2) 0.0213(19) 0.0002(17) 0.0145(18) -0.0040(19)
C50 0.049(3) 0.086(4) 0.042(3) -0.001(2) 0.031(2) 0.009(3)
C51 0.033(2) 0.089(4) 0.038(2) 0.019(2) 0.025(2) 0.016(2)
C52 0.069(3) 0.071(4) 0.056(3) -0.004(3) 0.039(3) 0.012(3)
C53 0.081(4) 0.113(5) 0.079(4) -0.037(4) 0.057(4) -0.035(4)
C54 0.048(4) 0.219(10) 0.058(4) 0.028(5) -0.004(3) -0.009(5)
C55 0.113(5) 0.054(3) 0.051(3) 0.004(3) 0.019(3) 0.002(3)
C56 0.117(6) 0.094(5) 0.123(6) 0.019(4) 0.092(6) 0.010(5)
C57 0.093(5) 0.127(6) 0.063(4) -0.018(4) 0.042(4) -0.014(5)
C58 0.164(8) 0.091(5) 0.049(4) 0.004(3) 0.039(5) 0.039(5)
C59 0.096(6) 0.160(8) 0.104(6) 0.024(6) 0.050(5) -0.050(6)

loop_
_atom_type_symbol
_atom_type_description
_atom_type_scat_dispersion_real
_atom_type_scat_dispersion_imag
_atom_type_scat_source
C C 0.0033 0.0016 'International Tables Vol C Tables 4.2.6.8 and 6.1.1.4'
H H 0.0000 0.0000 'International Tables Vol C Tables 4.2.6.8 and 6.1.1.4'
Nd Nd -0.1943 3.0179 'International Tables Vol C Tables 4.2.6.8 and 6.1.1.4'
O O 0.0106 0.0060 'International Tables Vol C Tables 4.2.6.8 and 6.1.1.4'

loop_
_geom_angle_atom_site_label_1
_geom_angle_atom_site_label_2
_geom_angle_atom_site_label_3
_geom_angle
_geom_angle_site_symmetry_1
_geom_angle_site_symmetry_3
O3 Nd1 O2 161.98(8) 3_655 .
O3 Nd1 O1 93.60(7) 3_655 .
O2 Nd1 O1 101.35(7) . .
O3 Nd1 O1 94.44(7) 3_655 3_655
O2 Nd1 O1 99.65(7) . 3_655
O1 Nd1 O1 72.11(7) . 3_655
O3 Nd1 O5 89.93(8) 3_655 .
O2 Nd1 O5 81.94(8) . .
O1 Nd1 O5 83.38(7) . .
O1 Nd1 O5 155.32(7) 3_655 .
O3 Nd1 O4 79.64(7) 3_655 .
O2 Nd1 O4 85.42(7) . .
O1 Nd1 O4 173.21(7) . .
O1 Nd1 O4 107.48(7) 3_655 .
O5 Nd1 O4 97.20(8) . .
O3 Nd1 Nd1 94.98(5) 3_655 3_655
O2 Nd1 Nd1 103.02(5) . 3_655
O1 Nd1 Nd1 36.28(5) . 3_655
O1 Nd1 Nd1 35.84(5) 3_655 3_655
O5 Nd1 Nd1 119.61(5) . 3_655
O4 Nd1 Nd1 142.91(5) . 3_655
C1 O1 Nd1 136.98(18) . .
C1 O1 Nd1 106.36(16) . 3_655
Nd1 O1 Nd1 107.89(7) . 3_655
C19 O2 Nd1 136.98(18) . .
C9 O3 Nd1 162.66(19) . 3_655
C47 O4 C44 107.6(3) . .
C47 O4 Nd1 134.7(2) . .
C44 O4 Nd1 116.46(18) . .
C48 O5 C51 107.8(3) . .
C48 O5 Nd1 115.21(19) . .
C51 O5 Nd1 134.1(2) . .
C55 O6 C52 110.7(4) . .
C56 O7 C59 104.7(7) . .
O1 C1 C6 117.7(2) . .
O1 C1 C2 122.9(3) . .
C6 C1 C2 119.4(3) . .
C3 C2 C1 117.0(3) . .
C3 C2 C20 116.3(3) . .
C1 C2 C20 126.7(3) . .
C4 C3 C2 124.9(3) . .
C4 C3 H3 117.5 . .
C2 C3 H3 117.5 . .
C5 C4 C3 116.4(3) . .
C5 C4 C24 123.2(3) . .
C3 C4 C24 120.4(3) . .
C4 C5 C6 122.3(3) . .
C4 C5 H5 118.8 . .
C6 C5 H5 118.8 . .
C5 C6 C1 119.8(3) . .
C5 C6 C7 118.9(3) . .
C1 C6 C7 121.3(3) . .
C6 C7 C8 111.3(2) . .
C6 C7 C14 111.8(2) . .
C8 C7 C14 113.6(2) . .
C6 C7 H7 106.5 . .
C8 C7 H7 106.5 . .
C14 C7 H7 106.5 . .
C13 C8 C9 119.8(3) . .
C13 C8 C7 123.0(3) . .
C9 C8 C7 117.2(3) . .
O3 C9 C10 122.2(3) . .
O3 C9 C8 118.8(3) . .
C10 C9 C8 119.0(3) . .
C11 C10 C9 118.1(3) . .
C11 C10 C28 120.1(3) . .
C9 C10 C28 121.8(3) . .
C12 C11 C10 123.6(3) . .
C12 C11 H11 118.2 . .
C10 C11 H11 118.2 . .
C11 C12 C13 117.1(3) . .
C11 C12 C32 123.4(3) . .
C13 C12 C32 119.5(3) . .
C8 C13 C12 122.3(3) . .
C8 C13 H13 118.8 . .
C12 C13 H13 118.8 . .
C15 C14 C19 119.0(3) . .
C15 C14 C7 121.0(3) . .
C19 C14 C7 120.0(3) . .
C14 C15 C16 123.0(3) . .
C14 C15 H15 118.5 . .
C16 C15 H15 118.5 . .
C17 C16 C15 116.1(3) . .
C17 C16 C36 124.1(3) . .
C15 C16 C36 119.8(3) . .
C16 C17 C18 123.9(3) . .
C16 C17 H17 118.0 . .
C18 C17 H17 118.0 . .
C17 C18 C19 118.4(3) . .
C17 C18 C40 116.3(3) . .
C19 C18 C40 125.3(3) . .
O2 C19 C18 124.0(3) . .
O2 C19 C14 118.4(3) . .
C18 C19 C14 117.5(3) . .
C21 C20 C23 107.5(3) . .
C21 C20 C22 107.1(3) . .
C23 C20 C22 107.8(3) . .
C21 C20 C2 115.7(3) . .
C23 C20 C2 108.0(3) . .
C22 C20 C2 110.5(3) . .
C20 C21 H21A 109.5 . .
C20 C21 H21B 109.5 . .
H21A C21 H21B 109.5 . .
C20 C21 H21C 109.5 . .
H21A C21 H21C 109.5 . .
H21B C21 H21C 109.5 . .
C20 C22 H22A 109.5 . .
C20 C22 H22B 109.5 . .
H22A C22 H22B 109.5 . .
C20 C22 H22C 109.5 . .
H22A C22 H22C 109.5 . .
H22B C22 H22C 109.5 . .
C20 C23 H23A 109.5 . .
C20 C23 H23B 109.5 . .
H23A C23 H23B 109.5 . .
C20 C23 H23C 109.5 . .
H23A C23 H23C 109.5 . .
H23B C23 H23C 109.5 . .
C25 C24 C26 108.8(4) . .
C25 C24 C4 109.9(3) . .
C26 C24 C4 112.5(3) . .
C25 C24 C27 109.2(4) . .
C26 C24 C27 107.5(4) . .
C4 C24 C27 108.9(3) . .
C24 C25 H25A 109.5 . .
C24 C25 H25B 109.5 . .
H25A C25 H25B 109.5 . .
C24 C25 H25C 109.5 . .
H25A C25 H25C 109.5 . .
H25B C25 H25C 109.5 . .
C24 C26 H26A 109.5 . .
C24 C26 H26B 109.5 . .
H26A C26 H26B 109.5 . .
C24 C26 H26C 109.5 . .
H26A C26 H26C 109.5 . .
H26B C26 H26C 109.5 . .
C24 C27 H27A 109.5 . .
C24 C27 H27B 109.5 . .
H27A C27 H27B 109.5 . .
C24 C27 H27C 109.5 . .
H27A C27 H27C 109.5 . .
H27B C27 H27C 109.5 . .
C30 C28 C31 109.7(3) . .
C30 C28 C29 107.2(3) . .
C31 C28 C29 107.5(3) . .
C30 C28 C10 110.3(3) . .
C31 C28 C10 109.7(3) . .
C29 C28 C10 112.3(3) . .
C28 C29 H29A 109.5 . .
C28 C29 H29B 109.5 . .
H29A C29 H29B 109.5 . .
C28 C29 H29C 109.5 . .
H29A C29 H29C 109.5 . .
H29B C29 H29C 109.5 . .
C28 C30 H30A 109.5 . .
C28 C30 H30B 109.5 . .
H30A C30 H30B 109.5 . .
C28 C30 H30C 109.5 . .
H30A C30 H30C 109.5 . .
H30B C30 H30C 109.5 . .
C28 C31 H31A 109.5 . .
C28 C31 H31B 109.5 . .
H31A C31 H31B 109.5 . .
C28 C31 H31C 109.5 . .
H31A C31 H31C 109.5 . .
H31B C31 H31C 109.5 . .
C34 C32 C35 108.5(3) . .
C34 C32 C33 107.8(3) . .
C35 C32 C33 108.4(3) . .
C34 C32 C12 112.4(3) . .
C35 C32 C12 109.1(3) . .
C33 C32 C12 110.6(3) . .
C32 C33 H33A 109.5 . .
C32 C33 H33B 109.5 . .
H33A C33 H33B 109.5 . .
C32 C33 H33C 109.5 . .
H33A C33 H33C 109.5 . .
H33B C33 H33C 109.5 . .
C32 C34 H34A 109.5 . .
C32 C34 H34B 109.5 . .
H34A C34 H34B 109.5 . .
C32 C34 H34C 109.5 . .
H34A C34 H34C 109.5 . .
H34B C34 H34C 109.5 . .
C32 C35 H35A 109.5 . .
C32 C35 H35B 109.5 . .
H35A C35 H35B 109.5 . .
C32 C35 H35C 109.5 . .
H35A C35 H35C 109.5 . .
H35B C35 H35C 109.5 . .
C37 C36 C38 109.0(3) . .
C37 C36 C39 108.6(3) . .
C38 C36 C39 108.0(3) . .
C37 C36 C16 110.3(3) . .
C38 C36 C16 109.2(3) . .
C39 C36 C16 111.6(3) . .
C36 C37 H37A 109.5 . .
C36 C37 H37B 109.5 . .
H37A C37 H37B 109.5 . .
C36 C37 H37C 109.5 . .
H37A C37 H37C 109.5 . .
H37B C37 H37C 109.5 . .
C36 C38 H38A 109.5 . .
C36 C38 H38B 109.5 . .
H38A C38 H38B 109.5 . .
C36 C38 H38C 109.5 . .
H38A C38 H38C 109.5 . .
H38B C38 H38C 109.5 . .
C36 C39 H39A 109.5 . .
C36 C39 H39B 109.5 . .
H39A C39 H39B 109.5 . .
C36 C39 H39C 109.5 . .
H39A C39 H39C 109.5 . .
H39B C39 H39C 109.5 . .
C42 C40 C41 110.3(3) . .
C42 C40 C43 107.0(3) . .
C41 C40 C43 105.6(3) . .
C42 C40 C18 110.5(3) . .
C41 C40 C18 113.5(3) . .
C43 C40 C18 109.6(3) . .
C40 C41 H41A 109.5 . .
C40 C41 H41B 109.5 . .
H41A C41 H41B 109.5 . .
C40 C41 H41C 109.5 . .
H41A C41 H41C 109.5 . .
H41B C41 H41C 109.5 . .
C40 C42 H42A 109.5 . .
C40 C42 H42B 109.5 . .
H42A C42 H42B 109.5 . .
C40 C42 H42C 109.5 . .
H42A C42 H42C 109.5 . .
H42B C42 H42C 109.5 . .
C40 C43 H43A 109.5 . .
C40 C43 H43B 109.5 . .
H43A C43 H43B 109.5 . .
C40 C43 H43C 109.5 . .
H43A C43 H43C 109.5 . .
H43B C43 H43C 109.5 . .
O4 C44 C45 105.2(3) . .
O4 C44 H44A 110.7 . .
C45 C44 H44A 110.7 . .
O4 C44 H44B 110.7 . .
C45 C44 H44B 110.7 . .
H44A C44 H44B 108.8 . .
C46 C45 C44 106.6(4) . .
C46 C45 H45A 110.4 . .
C44 C45 H45A 110.4 . .
C46 C45 H45B 110.4 . .
C44 C45 H45B 110.4 . .
H45A C45 H45B 108.6 . .
C45 C46 C47 108.5(4) . .
C45 C46 H46A 110.0 . .
C47 C46 H46A 110.0 . .
C45 C46 H46B 110.0 . .
C47 C46 H46B 110.0 . .
H46A C46 H46B 108.4 . .
O4 C47 C46 107.0(3) . .
O4 C47 H47A 110.3 . .
C46 C47 H47A 110.3 . .
O4 C47 H47B 110.3 . .
C46 C47 H47B 110.3 . .
H47A C47 H47B 108.6 . .
O5 C48 C49 105.9(3) . .
O5 C48 H48A 110.5 . .
C49 C48 H48A 110.5 . .
O5 C48 H48B 110.5 . .
C49 C48 H48B 110.5 . .
H48A C48 H48B 108.7 . .
C50 C49 C48 102.7(3) . .
C50 C49 H49A 111.2 . .
C48 C49 H49A 111.2 . .
C50 C49 H49B 111.2 . .
C48 C49 H49B 111.2 . .
H49A C49 H49B 109.1 . .
C51 C50 C49 105.8(3) . .
C51 C50 H50A 110.6 . .
C49 C50 H50A 110.6 . .
C51 C50 H50B 110.6 . .
C49 C50 H50B 110.6 . .
H50A C50 H50B 108.7 . .
C50 C51 O5 107.5(3) . .
C50 C51 H51A 110.2 . .
O5 C51 H51A 110.2 . .
C50 C51 H51B 110.2 . .
O5 C51 H51B 110.2 . .
H51A C51 H51B 108.5 . .
O6 C52 C53 107.2(4) . .
O6 C52 H52A 110.3 . .
C53 C52 H52A 110.3 . .
O6 C52 H52B 110.3 . .
C53 C52 H52B 110.3 . .
H52A C52 H52B 108.5 . .
C54 C53 C52 105.3(5) . .
C54 C53 H53A 110.7 . .
C52 C53 H53A 110.7 . .
C54 C53 H53B 110.7 . .
C52 C53 H53B 110.7 . .
H53A C53 H53B 108.8 . .
C53 C54 C55 106.9(5) . .
C53 C54 H54A 110.3 . .
C55 C54 H54A 110.3 . .
C53 C54 H54B 110.3 . .
C55 C54 H54B 110.3 . .
H54A C54 H54B 108.6 . .
O6 C55 C54 106.4(5) . .
O6 C55 H55A 110.4 . .
C54 C55 H55A 110.4 . .
O6 C55 H55B 110.4 . .
C54 C55 H55B 110.4 . .
H55A C55 H55B 108.6 . .
C57 C56 O7 111.3(7) . .
C57 C56 H56A 109.4 . .
O7 C56 H56A 109.4 . .
C57 C56 H56B 109.4 . .
O7 C56 H56B 109.4 . .
H56A C56 H56B 108.0 . .
C56 C57 C58 109.2(6) . .
C56 C57 H57A 109.8 . .
C58 C57 H57A 109.8 . .
C56 C57 H57B 109.8 . .
C58 C57 H57B 109.8 . .
H57A C57 H57B 108.3 . .
C57 C58 C59 102.8(6) . .
C57 C58 H58A 111.2 . .
C59 C58 H58A 111.2 . .
C57 C58 H58B 111.2 . .
C59 C58 H58B 111.2 . .
H58A C58 H58B 109.1 . .
O7 C59 C58 100.0(6) . .
O7 C59 H59A 111.8 . .
C58 C59 H59A 111.8 . .
O7 C59 H59B 111.8 . .
C58 C59 H59B 111.8 . .
H59A C59 H59B 109.5 . .

loop_
_geom_bond_atom_site_label_1
_geom_bond_atom_site_label_2
_geom_bond_distance
_geom_bond_site_symmetry_2
Nd1 O3 2.206(2) 3_655
Nd1 O2 2.267(2) .
Nd1 O1 2.379(2) .
Nd1 O1 2.404(2) 3_655
Nd1 O5 2.502(2) .
Nd1 O4 2.595(2) .
Nd1 Nd1 3.8666(3) 3_655
O1 C1 1.372(3) .
O1 Nd1 2.404(2) 3_655
O2 C19 1.339(4) .
O3 C9 1.338(4) .
O3 Nd1 2.206(2) 3_655
O4 C47 1.451(4) .
O4 C44 1.458(4) .
O5 C48 1.448(4) .
O5 C51 1.448(4) .
O6 C55 1.385(6) .
O6 C52 1.396(6) .
O7 C56 1.413(8) .
O7 C59 1.504(10) .
C1 C6 1.416(4) .
C1 C2 1.417(4) .
C2 C3 1.394(4) .
C2 C20 1.541(4) .
C3 C4 1.389(4) .
C3 H3 0.9300 .
C4 C5 1.384(4) .
C4 C24 1.532(4) .
C5 C6 1.390(4) .
C5 H5 0.9300 .
C6 C7 1.523(4) .
C7 C8 1.524(4) .
C7 C14 1.533(4) .
C7 H7 0.9800 .
C8 C13 1.381(4) .
C8 C9 1.420(4) .
C9 C10 1.415(4) .
C10 C11 1.398(4) .
C10 C28 1.544(4) .
C11 C12 1.386(5) .
C11 H11 0.9300 .
C12 C13 1.392(4) .
C12 C32 1.538(4) .
C13 H13 0.9300 .
C14 C15 1.391(4) .
C14 C19 1.428(4) .
C15 C16 1.392(4) .
C15 H15 0.9300 .
C16 C17 1.381(4) .
C16 C36 1.535(4) .
C17 C18 1.400(4) .
C17 H17 0.9300 .
C18 C19 1.416(4) .
C18 C40 1.545(4) .
C20 C21 1.526(5) .
C20 C23 1.535(5) .
C20 C22 1.539(5) .
C21 H21A 0.9600 .
C21 H21B 0.9600 .
C21 H21C 0.9600 .
C22 H22A 0.9600 .
C22 H22B 0.9600 .
C22 H22C 0.9600 .
C23 H23A 0.9600 .
C23 H23B 0.9600 .
C23 H23C 0.9600 .
C24 C25 1.520(6) .
C24 C26 1.522(5) .
C24 C27 1.535(6) .
C25 H25A 0.9600 .
C25 H25B 0.9600 .
C25 H25C 0.9600 .
C26 H26A 0.9600 .
C26 H26B 0.9600 .
C26 H26C 0.9600 .
C27 H27A 0.9600 .
C27 H27B 0.9600 .
C27 H27C 0.9600 .
C28 C30 1.529(5) .
C28 C31 1.535(5) .
C28 C29 1.537(5) .
C29 H29A 0.9600 .
C29 H29B 0.9600 .
C29 H29C 0.9600 .
C30 H30A 0.9600 .
C30 H30B 0.9600 .
C30 H30C 0.9600 .
C31 H31A 0.9600 .
C31 H31B 0.9600 .
C31 H31C 0.9600 .
C32 C34 1.524(5) .
C32 C35 1.532(5) .
C32 C33 1.534(5) .
C33 H33A 0.9600 .
C33 H33B 0.9600 .
C33 H33C 0.9600 .
C34 H34A 0.9600 .
C34 H34B 0.9600 .
C34 H34C 0.9600 .
C35 H35A 0.9600 .
C35 H35B 0.9600 .
C35 H35C 0.9600 .
C36 C37 1.525(5) .
C36 C38 1.529(5) .
C36 C39 1.530(5) .
C37 H37A 0.9600 .
C37 H37B 0.9600 .
C37 H37C 0.9600 .
C38 H38A 0.9600 .
C38 H38B 0.9600 .
C38 H38C 0.9600 .
C39 H39A 0.9600 .
C39 H39B 0.9600 .
C39 H39C 0.9600 .
C40 C42 1.526(5) .
C40 C41 1.529(5) .
C40 C43 1.541(5) .
C41 H41A 0.9600 .
C41 H41B 0.9600 .
C41 H41C 0.9600 .
C42 H42A 0.9600 .
C42 H42B 0.9600 .
C42 H42C 0.9600 .
C43 H43A 0.9600 .
C43 H43B 0.9600 .
C43 H43C 0.9600 .
C44 C45 1.496(5) .
C44 H44A 0.9700 .
C44 H44B 0.9700 .
C45 C46 1.401(7) .
C45 H45A 0.9700 .
C45 H45B 0.9700 .
C46 C47 1.463(6) .
C46 H46A 0.9700 .
C46 H46B 0.9700 .
C47 H47A 0.9700 .
C47 H47B 0.9700 .
C48 C49 1.496(5) .
C48 H48A 0.9700 .
C48 H48B 0.9700 .
C49 C50 1.484(6) .
C49 H49A 0.9700 .
C49 H49B 0.9700 .
C50 C51 1.447(6) .
C50 H50A 0.9700 .
C50 H50B 0.9700 .
C51 H51A 0.9700 .
C51 H51B 0.9700 .
C52 C53 1.460(7) .
C52 H52A 0.9700 .
C52 H52B 0.9700 .
C53 C54 1.429(9) .
C53 H53A 0.9700 .
C53 H53B 0.9700 .
C54 C55 1.471(9) .
C54 H54A 0.9700 .
C54 H54B 0.9700 .
C55 H55A 0.9700 .
C55 H55B 0.9700 .
C56 C57 1.351(9) .
C56 H56A 0.9700 .
C56 H56B 0.9700 .
C57 C58 1.428(9) .
C57 H57A 0.9700 .
C57 H57B 0.9700 .
C58 C59 1.548(10) .
C58 H58A 0.9700 .
C58 H58B 0.9700 .
C59 H59A 0.9700 .
C59 H59B 0.9700 .

loop_
_geom_torsion_atom_site_label_1
_geom_torsion_atom_site_label_2
_geom_torsion_atom_site_label_3
_geom_torsion_atom_site_label_4
_geom_torsion
_geom_torsion_site_symmetry_1
_geom_torsion_site_symmetry_4
O3 Nd1 O1 C1 125.3(3) 3_655 .
O2 Nd1 O1 C1 -44.6(3) . .
O1 Nd1 O1 C1 -141.2(3) 3_655 .
O5 Nd1 O1 C1 35.8(3) . .
O4 Nd1 O1 C1 131.1(6) . .
Nd1 Nd1 O1 C1 -141.2(3) 3_655 .
O3 Nd1 O1 Nd1 -93.51(8) 3_655 3_655
O2 Nd1 O1 Nd1 96.60(9) . 3_655
O1 Nd1 O1 Nd1 0.0 3_655 3_655
O5 Nd1 O1 Nd1 176.98(9) . 3_655
O4 Nd1 O1 Nd1 -87.7(6) . 3_655
O3 Nd1 O2 C19 -99.7(3) 3_655 .
O1 Nd1 O2 C19 45.8(3) . .
O1 Nd1 O2 C19 119.3(3) 3_655 .
O5 Nd1 O2 C19 -35.7(3) . .
O4 Nd1 O2 C19 -133.7(3) . .
Nd1 Nd1 O2 C19 82.9(3) 3_655 .
O3 Nd1 O4 C47 -116.7(3) 3_655 .
O2 Nd1 O4 C47 53.2(3) . .
O1 Nd1 O4 C47 -122.6(6) . .
O1 Nd1 O4 C47 151.9(3) 3_655 .
O5 Nd1 O4 C47 -28.1(3) . .
Nd1 Nd1 O4 C47 158.8(3) 3_655 .
O3 Nd1 O4 C44 48.9(2) 3_655 .
O2 Nd1 O4 C44 -141.2(2) . .
O1 Nd1 O4 C44 43.0(7) . .
O1 Nd1 O4 C44 -42.5(2) 3_655 .
O5 Nd1 O4 C44 137.5(2) . .
Nd1 Nd1 O4 C44 -35.6(3) 3_655 .
O3 Nd1 O5 C48 102.3(2) 3_655 .
O2 Nd1 O5 C48 -61.6(2) . .
O1 Nd1 O5 C48 -164.1(2) . .
O1 Nd1 O5 C48 -157.2(2) 3_655 .
O4 Nd1 O5 C48 22.7(2) . .
Nd1 Nd1 O5 C48 -162.0(2) 3_655 .
O3 Nd1 O5 C51 -99.9(4) 3_655 .
O2 Nd1 O5 C51 96.2(4) . .
O1 Nd1 O5 C51 -6.3(4) . .
O1 Nd1 O5 C51 0.6(4) 3_655 .
O4 Nd1 O5 C51 -179.4(4) . .
Nd1 Nd1 O5 C51 -4.2(4) 3_655 .
Nd1 O1 C1 C6 61.4(4) . .
Nd1 O1 C1 C6 -80.2(3) 3_655 .
Nd1 O1 C1 C2 -120.2(3) . .
Nd1 O1 C1 C2 98.2(3) 3_655 .
O1 C1 C2 C3 -178.1(3) . .
C6 C1 C2 C3 0.3(4) . .
O1 C1 C2 C20 0.4(5) . .
C6 C1 C2 C20 178.7(3) . .
C1 C2 C3 C4 2.1(5) . .
C20 C2 C3 C4 -176.6(3) . .
C2 C3 C4 C5 -0.9(5) . .
C2 C3 C4 C24 179.5(3) . .
C3 C4 C5 C6 -2.6(5) . .
C24 C4 C5 C6 176.9(3) . .
C4 C5 C6 C1 4.9(5) . .
C4 C5 C6 C7 -172.1(3) . .
O1 C1 C6 C5 174.8(3) . .
C2 C1 C6 C5 -3.6(4) . .
O1 C1 C6 C7 -8.2(4) . .
C2 C1 C6 C7 173.3(3) . .
C5 C6 C7 C8 -51.5(4) . .
C1 C6 C7 C8 131.5(3) . .
C5 C6 C7 C14 76.8(3) . .
C1 C6 C7 C14 -100.2(3) . .
C6 C7 C8 C13 100.4(3) . .
C14 C7 C8 C13 -26.9(4) . .
C6 C7 C8 C9 -77.6(3) . .
C14 C7 C8 C9 155.1(3) . .
Nd1 O3 C9 C10 -156.7(5) 3_655 .
Nd1 O3 C9 C8 24.1(8) 3_655 .
C13 C8 C9 O3 -176.8(3) . .
C7 C8 C9 O3 1.3(4) . .
C13 C8 C9 C10 4.0(4) . .
C7 C8 C9 C10 -177.9(3) . .
O3 C9 C10 C11 176.5(3) . .
C8 C9 C10 C11 -4.3(4) . .
O3 C9 C10 C28 -4.0(4) . .
C8 C9 C10 C28 175.2(3) . .
C9 C10 C11 C12 1.6(5) . .
C28 C10 C11 C12 -177.9(3) . .
C10 C11 C12 C13 1.5(5) . .
C10 C11 C12 C32 -176.6(3) . .
C9 C8 C13 C12 -0.9(4) . .
C7 C8 C13 C12 -178.8(3) . .
C11 C12 C13 C8 -1.9(5) . .
C32 C12 C13 C8 176.3(3) . .
C6 C7 C14 C15 -55.6(4) . .
C8 C7 C14 C15 71.4(3) . .
C6 C7 C14 C19 127.7(3) . .
C8 C7 C14 C19 -105.3(3) . .
C19 C14 C15 C16 6.2(5) . .
C7 C14 C15 C16 -170.5(3) . .
C14 C15 C16 C17 4.9(5) . .
C14 C15 C16 C36 -176.0(3) . .
C15 C16 C17 C18 -6.3(5) . .
C36 C16 C17 C18 174.7(3) . .
C16 C17 C18 C19 -3.5(5) . .
C16 C17 C18 C40 177.7(3) . .
Nd1 O2 C19 C18 129.0(3) . .
Nd1 O2 C19 C14 -48.4(4) . .
C17 C18 C19 O2 -162.9(3) . .
C40 C18 C19 O2 15.8(5) . .
C17 C18 C19 C14 14.6(4) . .
C40 C18 C19 C14 -166.8(3) . .
C15 C14 C19 O2 161.7(3) . .
C7 C14 C19 O2 -21.5(4) . .
C15 C14 C19 C18 -15.9(4) . .
C7 C14 C19 C18 160.9(3) . .
C3 C2 C20 C21 -169.9(3) . .
C1 C2 C20 C21 11.6(5) . .
C3 C2 C20 C23 69.6(4) . .
C1 C2 C20 C23 -108.9(4) . .
C3 C2 C20 C22 -48.0(4) . .
C1 C2 C20 C22 133.5(3) . .
C5 C4 C24 C25 117.3(4) . .
C3 C4 C24 C25 -63.2(5) . .
C5 C4 C24 C26 -4.1(5) . .
C3 C4 C24 C26 175.4(4) . .
C5 C4 C24 C27 -123.2(4) . .
C3 C4 C24 C27 56.3(5) . .
C11 C10 C28 C30 -118.1(3) . .
C9 C10 C28 C30 62.4(4) . .
C11 C10 C28 C31 120.9(3) . .
C9 C10 C28 C31 -58.6(4) . .
C11 C10 C28 C29 1.4(4) . .
C9 C10 C28 C29 -178.0(3) . .
C11 C12 C32 C34 -9.7(5) . .
C13 C12 C32 C34 172.2(3) . .
C11 C12 C32 C35 110.6(4) . .
C13 C12 C32 C35 -67.4(4) . .
C11 C12 C32 C33 -130.2(3) . .
C13 C12 C32 C33 51.8(4) . .
C17 C16 C36 C37 119.8(4) . .
C15 C16 C36 C37 -59.2(4) . .
C17 C16 C36 C38 -120.5(4) . .
C15 C16 C36 C38 60.6(4) . .
C17 C16 C36 C39 -1.1(5) . .
C15 C16 C36 C39 180.0(3) . .
C17 C18 C40 C42 73.2(4) . .
C19 C18 C40 C42 -105.5(4) . .
C17 C18 C40 C41 -162.3(3) . .
C19 C18 C40 C41 19.0(5) . .
C17 C18 C40 C43 -44.5(4) . .
C19 C18 C40 C43 136.8(3) . .
C47 O4 C44 C45 -16.0(4) . .
Nd1 O4 C44 C45 174.7(3) . .
O4 C44 C45 C46 22.6(6) . .
C44 C45 C46 C47 -20.5(7) . .
C44 O4 C47 C46 4.0(5) . .
Nd1 O4 C47 C46 170.5(3) . .
C45 C46 C47 O4 10.6(7) . .
C51 O5 C48 C49 -16.8(4) . .
Nd1 O5 C48 C49 146.7(2) . .
O5 C48 C49 C50 29.5(4) . .
C48 C49 C50 C51 -31.5(5) . .
C49 C50 C51 O5 22.1(5) . .
C48 O5 C51 C50 -3.2(5) . .
Nd1 O5 C51 C50 -162.2(3) . .
C55 O6 C52 C53 9.9(6) . .
O6 C52 C53 C54 -17.5(7) . .
C52 C53 C54 C55 18.3(8) . .
C52 O6 C55 C54 1.6(7) . .
C53 C54 C55 O6 -12.8(9) . .
C59 O7 C56 C57 16.7(10) . .
O7 C56 C57 C58 6.2(10) . .
C56 C57 C58 C59 -25.6(9) . .
C56 O7 C59 C58 -30.3(8) . .
C57 C58 C59 O7 33.5(8) . .
